data_7032984
loop_
_publ_author_name
'Wang, Yuan'
'Sun, Xiaopeng'
'Li, Suzhi'
'Ma, Pengtao'
'Wang, Jingping'
'Niu, Jingyang'

_publ_section_title
;
 Synthesis and magnetic properties of tartrate-bridging
 rare-earth-containing polytungstoarsenate aggregates from an adaptive
 precursor [As2W19O67(H2O)](14-).
;
_journal_issue 2
_journal_name_full 'Dalton transactions (Cambridge, England : 2003)'
_journal_page_first 733
_journal_page_last 738
_journal_paper_doi 10.1039/c4dt01703j
_journal_volume 44
_journal_year 2015
_chemical_formula_sum 'C16 H72 As2 Ho4 K13 Li O118 W18'
_chemical_formula_weight 6786.58
_chemical_name_systematic
;
 ?
;
_space_group_IT_number 2
_symmetry_cell_setting triclinic
_symmetry_space_group_name_Hall '-P 1'
_symmetry_space_group_name_H-M 'P -1'
_atom_sites_solution_hydrogens geom
_atom_sites_solution_primary direct
_atom_sites_solution_secondary difmap
_audit_creation_method SHELXL-97
_cell_angle_alpha 105.2820(10)
_cell_angle_beta 101.371(2)
_cell_angle_gamma 107.5420(10)
_cell_formula_units_Z 1
_cell_length_a 11.9933(11)
_cell_length_b 15.2025(13)
_cell_length_c 19.8114(17)
_cell_measurement_reflns_used 5092
_cell_measurement_temperature 296(2)
_cell_measurement_theta_max 28.32
_cell_measurement_theta_min 2.44
_cell_volume 3168.6(5)
_computing_cell_refinement 'Bruker SAINT'
_computing_data_collection 'Bruker APEX2'
_computing_data_reduction 'Bruker SAINT'
_computing_molecular_graphics 'Bruker SHELXTL'
_computing_publication_material 'Bruker SHELXTL'
_computing_structure_refinement 'SHELXL-97 (Sheldrick, 1997)'
_computing_structure_solution 'SHELXS-97 (Sheldrick, 1990)'
_diffrn_ambient_temperature 296(2)
_diffrn_measured_fraction_theta_full 0.992
_diffrn_measured_fraction_theta_max 0.992
_diffrn_measurement_device_type 'Bruker APEX-II CCD'
_diffrn_measurement_method '\f and \w scans'
_diffrn_radiation_monochromator graphite
_diffrn_radiation_source 'fine-focus sealed tube'
_diffrn_radiation_type MoK\a
_diffrn_radiation_wavelength 0.71073
_diffrn_reflns_av_R_equivalents 0.0398
_diffrn_reflns_av_sigmaI/netI 0.0761
_diffrn_reflns_limit_h_max 14
_diffrn_reflns_limit_h_min -14
_diffrn_reflns_limit_k_max 18
_diffrn_reflns_limit_k_min -16
_diffrn_reflns_limit_l_max 18
_diffrn_reflns_limit_l_min -23
_diffrn_reflns_number 16247
_diffrn_reflns_theta_full 25.00
_diffrn_reflns_theta_max 25.00
_diffrn_reflns_theta_min 1.87
_diffrn_standards_number 0
_exptl_absorpt_coefficient_mu 19.786
_exptl_absorpt_correction_T_max 0.0976
_exptl_absorpt_correction_T_min 0.0832
_exptl_absorpt_correction_type multi-scan
_exptl_absorpt_process_details
;
 SADABS v.2.10 (Bruker, 2003) was used for 
 absorption correction. Estimated minimum and maximum transmission: 0.3153 
 and 0.7457. The Ratio of minimum to maximum transmission is 0.4228. 
 The \l/2 correction factor is 0.0015."
;
_exptl_crystal_colour colorless
_exptl_crystal_density_diffrn 3.549
_exptl_crystal_density_method 'not measured'
_exptl_crystal_description block
_exptl_crystal_F_000 3017
_exptl_crystal_size_max 0.25
_exptl_crystal_size_mid 0.23
_exptl_crystal_size_min 0.22
_refine_diff_density_max 2.213
_refine_diff_density_min -3.270
_refine_diff_density_rms 0.402
_refine_ls_extinction_method none
_refine_ls_goodness_of_fit_ref 1.020
_refine_ls_hydrogen_treatment constr
_refine_ls_matrix_type full
_refine_ls_number_parameters 466
_refine_ls_number_reflns 11069
_refine_ls_number_restraints 0
_refine_ls_restrained_S_all 1.020
_refine_ls_R_factor_all 0.0671
_refine_ls_R_factor_gt 0.0483
_refine_ls_shift/su_max 0.001
_refine_ls_shift/su_mean 0.000
_refine_ls_structure_factor_coef Fsqd
_refine_ls_weighting_details 'calc w=1/[\s^2^(Fo^2^)+(0.0647P)^2^+0.0000P] where P=(Fo^2^+2Fc^2^)/3'
_refine_ls_weighting_scheme calc
_refine_ls_wR_factor_gt 0.1185
_refine_ls_wR_factor_ref 0.1294
_reflns_number_gt 8537
_reflns_number_total 11069
_reflns_threshold_expression >2sigma(I)
_cod_data_source_file c4dt01703j2.cif
_cod_data_source_block 1
_cod_depositor_comments
;
The following automatic conversions were performed:

'_symmetry_cell_setting' value 'Triclinic' changed to 'triclinic'
according to
/usr/data/users/saulius/crontab/automatic-downloads/rss-feeds/RSC/lib/dictionaries/cif_core.dic
dictionary named 'cif_core.dic' version 2.4.2 from
2011-04-26.

'_exptl_absorpt_correction_type' value 'Multi-scan'
changed to 'multi-scan' according to
/usr/data/users/saulius/crontab/automatic-downloads/rss-feeds/RSC/lib/dictionaries/cif_core.dic
dictionary named 'cif_core.dic' version 2.4.2 from 2011-04-26.

Automatic conversion script
Id: cif_fix_values 2827 2014-09-09 07:05:25Z andrius 

 Adding full bibliography for 7032984--7032989.cif.
;
_cod_original_sg_symbol_H-M P-1
_cod_database_code 7032984

loop_
_symmetry_equiv_pos_as_xyz
'x, y, z'
'-x, -y, -z'

loop_
_atom_site_label
_atom_site_type_symbol
_atom_site_fract_x
_atom_site_fract_y
_atom_site_fract_z
_atom_site_U_iso_or_equiv
_atom_site_adp_type
_atom_site_occupancy
_atom_site_symmetry_multiplicity
_atom_site_calc_flag
_atom_site_refinement_flags
W1 W 0.51468(6) -0.06977(5) 0.77079(3) 0.01722(15) Uani 1 1 d .
W2 W 0.78076(6) -0.10001(5) 0.80483(3) 0.01803(16) Uani 1 1 d .
W3 W 0.71055(6) 0.04053(5) 0.94309(3) 0.01641(15) Uani 1 1 d .
W4 W 1.06715(6) 0.10266(5) 0.83922(3) 0.01897(16) Uani 1 1 d .
W5 W 1.00535(5) 0.24759(5) 0.98096(3) 0.01591(15) Uani 1 1 d .
W6 W 1.07398(6) 0.32640(5) 0.84314(4) 0.01961(16) Uani 1 1 d .
W7 W 0.70859(5) 0.28085(5) 0.93704(3) 0.01496(15) Uani 1 1 d .
W8 W 0.78070(6) 0.36521(5) 0.80480(3) 0.01810(16) Uani 1 1 d .
W9 W 0.51428(5) 0.16984(4) 0.76175(3) 0.01465(15) Uani 1 1 d .
Ho1 Ho 0.50521(6) -0.03413(5) 0.58335(4) 0.01615(17) Uani 1 1 d .
Ho2 Ho 0.62820(7) 0.22580(5) 0.60828(4) 0.02017(18) Uani 1 1 d .
As1 As 0.78509(13) 0.12341(11) 0.78449(8) 0.0117(3) Uani 1 1 d .
K1 K 1.0000 0.0000 1.0000 0.0361(14) Uani 1 2 d S
K2 K 1.0000 0.5000 1.0000 0.0383(15) Uani 1 2 d S
K3 K 0.1226(5) 0.1715(4) 0.6637(3) 0.0591(14) Uani 1 1 d .
K4 K 0.4221(4) 0.1148(4) 0.9325(3) 0.0544(14) Uani 1 1 d .
K5 K 0.4438(5) 0.5478(4) 0.9308(3) 0.0655(16) Uani 1 1 d .
K6 K 0.2022(6) -0.0408(5) 0.7161(3) 0.0509(17) Uani 0.75 1 d P
K7 K 0.6839(6) 0.6192(4) 0.8296(3) 0.0508(17) Uani 0.75 1 d P
K8 K 0.9464(3) 0.3065(3) 0.6632(2) 0.0276(8) Uani 1 1 d .
O1 O 0.3652(11) -0.1514(8) 0.7476(6) 0.031(3) Uiso 1 1 d .
O2 O 0.6017(10) -0.1521(8) 0.7805(6) 0.025(3) Uiso 1 1 d .
O3 O 0.5491(10) -0.0311(8) 0.8802(5) 0.020(2) Uiso 1 1 d .
O4 O 0.5401(9) -0.0682(7) 0.6860(5) 0.019(2) Uiso 1 1 d .
O5 O 0.4854(9) 0.0532(7) 0.7843(5) 0.018(2) Uiso 1 1 d .
O6 O 0.7214(9) 0.0335(7) 0.8247(5) 0.016(2) Uiso 1 1 d .
O7 O 0.8091(11) -0.2043(8) 0.8070(6) 0.030(3) Uiso 1 1 d .
O8 O 0.7633(8) -0.0611(7) 0.9114(5) 0.011(2) Uiso 1 1 d .
O9 O 0.7803(11) -0.0993(8) 0.7162(6) 0.029(3) Uiso 1 1 d .
O10 O 0.9428(9) -0.0021(7) 0.8518(5) 0.019(2) Uiso 1 1 d .
O11 O 0.6905(10) 0.0308(8) 1.0257(6) 0.027(3) Uiso 1 1 d .
O12 O 0.8758(9) 0.1346(7) 0.9763(5) 0.018(2) Uiso 1 1 d .
O13 O 0.6689(9) 0.1568(7) 0.9460(5) 0.016(2) Uiso 1 1 d .
O14 O 1.1901(11) 0.0683(9) 0.8545(6) 0.035(3) Uiso 1 1 d .
O15 O 1.0106(11) 0.0607(8) 0.7446(6) 0.029(3) Uiso 1 1 d .
O16 O 1.0938(10) 0.1719(8) 0.9530(6) 0.022(2) Uiso 1 1 d .
O17 O 1.1567(10) 0.2392(8) 0.8469(6) 0.022(2) Uiso 1 1 d .
O18 O 0.9343(9) 0.1841(7) 0.8506(5) 0.014(2) Uiso 1 1 d .
O19 O 1.0758(10) 0.3003(8) 1.0732(6) 0.025(3) Uiso 1 1 d .
O20 O 1.0920(9) 0.3490(7) 0.9500(5) 0.020(2) Uiso 1 1 d .
O21 O 0.8729(9) 0.3014(7) 0.9700(5) 0.017(2) Uiso 1 1 d .
O22 O 1.1942(10) 0.4316(8) 0.8551(6) 0.028(3) Uiso 1 1 d .
O23 O 1.0039(10) 0.2712(8) 0.7441(6) 0.024(3) Uiso 1 1 d .
O24 O 0.9433(10) 0.3777(8) 0.8456(6) 0.025(3) Uiso 1 1 d .
O25 O 0.6842(10) 0.3460(8) 1.0148(6) 0.024(3) Uiso 1 1 d .
O26 O 0.7587(9) 0.3908(7) 0.8993(5) 0.017(2) Uiso 1 1 d .
O27 O 0.5496(9) 0.2412(7) 0.8683(5) 0.020(2) Uiso 1 1 d .
O28 O 0.7212(9) 0.2101(7) 0.8218(5) 0.013(2) Uiso 1 1 d .
O29 O 0.8037(10) 0.4794(8) 0.7969(6) 0.027(3) Uiso 1 1 d .
O30 O 0.6059(10) 0.3016(8) 0.7601(6) 0.023(2) Uiso 1 1 d .
O31 O 0.7913(10) 0.2886(8) 0.7136(6) 0.025(3) Uiso 1 1 d .
O32 O 0.3674(10) 0.1662(8) 0.7318(6) 0.026(3) Uiso 1 1 d .
O33 O 0.5467(10) 0.1193(8) 0.6777(5) 0.020(2) Uiso 1 1 d .
O34 O 0.6930(10) 0.0936(8) 0.5886(6) 0.026(3) Uiso 1 1 d .
O35 O 0.8742(13) 0.1240(10) 0.5675(7) 0.047(4) Uiso 1 1 d .
O36 O 0.6752(10) -0.0832(8) 0.5907(6) 0.027(3) Uiso 1 1 d .
O37 O 0.5499(9) -0.0747(7) 0.4684(5) 0.016(2) Uiso 1 1 d .
O38 O 0.5465(11) -0.2576(9) 0.4035(6) 0.031(3) Uiso 1 1 d .
O39 O 0.7501(12) -0.2061(9) 0.4361(7) 0.038(3) Uiso 1 1 d .
O40 O 0.6896(11) 0.3861(9) 0.6047(7) 0.035(3) Uiso 1 1 d .
O41 O 0.7530(16) 0.4715(12) 0.5357(9) 0.071(5) Uiso 1 1 d .
O42 O 0.8267(10) 0.2866(8) 0.5836(6) 0.028(3) Uiso 1 1 d .
O43 O 0.6050(10) 0.1965(8) 0.4831(6) 0.025(3) Uiso 1 1 d .
O44 O 0.6918(11) 0.0802(8) 0.4053(6) 0.029(3) Uiso 1 1 d .
O45 O 0.8543(13) 0.2017(10) 0.4117(7) 0.044(3) Uiso 1 1 d .
C1 C 0.7802(16) 0.0671(13) 0.5724(9) 0.028(4) Uiso 1 1 d .
C2 C 0.7485(15) -0.0397(11) 0.5492(8) 0.021(4) Uiso 1 1 d .
H2 H 0.8224 -0.0555 0.5531 0.025 Uiso 1 1 calc R
C3 C 0.6648(15) -0.0836(12) 0.4689(9) 0.025(4) Uiso 1 1 d .
H3 H 0.7025 -0.0450 0.4411 0.030 Uiso 1 1 calc R
C4 C 0.6529(16) -0.1919(13) 0.4338(9) 0.029(4) Uiso 1 1 d .
C5 C 0.7448(18) 0.4024(14) 0.5599(10) 0.037(5) Uiso 1 1 d .
C6 C 0.8002(15) 0.3256(12) 0.5286(9) 0.025(4) Uiso 1 1 d .
H6 H 0.8741 0.3564 0.5163 0.030 Uiso 1 1 calc R
C7 C 0.7016(16) 0.2425(13) 0.4610(9) 0.029(4) Uiso 1 1 d .
H7 H 0.6719 0.2721 0.4264 0.035 Uiso 1 1 calc R
C8 C 0.7562(16) 0.1728(12) 0.4231(9) 0.026(4) Uiso 1 1 d .
O1W O 0.6683(12) 0.5390(10) 0.9522(7) 0.044(3) Uiso 1 1 d .
O2W O 0.0527(16) 0.3373(12) 0.2232(9) 0.069(5) Uiso 1 1 d .
O3W O 0.0570(15) -0.0227(12) 0.5706(9) 0.069(5) Uiso 1 1 d .
O4W O 0.3366(17) 0.2329(13) 1.0430(10) 0.076(5) Uiso 1 1 d .
O5W O 0.5878(18) 0.6528(14) 1.0872(10) 0.083(6) Uiso 1 1 d .
O6W O 0.4207(16) 0.8123(12) 0.9163(9) 0.074(5) Uiso 1 1 d .
O7W O -0.053(2) -0.1489(17) 0.6530(13) 0.121(8) Uiso 1 1 d .
O8W O 0.479(2) 0.4365(19) 0.7795(14) 0.092(8) Uiso 0.75 1 d P
O9W O 0.008(3) 0.465(2) 0.6986(16) 0.107(9) Uiso 0.75 1 d P
O10W O 0.909(3) 0.709(3) 0.4916(19) 0.076(10) Uiso 0.50 1 d P
O11W O 0.232(4) 0.385(3) 0.697(2) 0.088(12) Uiso 0.50 1 d P
O12W O 0.673(3) 0.562(2) 0.6845(18) 0.070(9) Uiso 0.50 1 d P
O13W O 0.121(3) -0.154(3) 0.8204(19) 0.080(11) Uiso 0.50 1 d P
O14W O 0.423(4) 0.635(3) 0.824(2) 0.089(12) Uiso 0.50 1 d P
O15W O 0.884(3) 0.390(2) 0.1492(19) 0.075(10) Uiso 0.50 1 d P
O16W O 0.557(3) 0.708(2) 0.5833(18) 0.071(10) Uiso 0.50 1 d P
O17W O 0.779(5) 0.306(3) 0.244(3) 0.122 Uiso 0.50 1 d P
O18W O 0.826(5) 0.496(4) 0.412(3) 0.130(17) Uiso 0.50 1 d P
O19W O 0.013(5) 0.638(4) 0.625(3) 0.129(17) Uiso 0.50 1 d P
O20W O 0.395(6) 0.425(4) 0.607(3) 0.16(2) Uiso 0.50 1 d P

loop_
_atom_site_aniso_label
_atom_site_aniso_U_11
_atom_site_aniso_U_22
_atom_site_aniso_U_33
_atom_site_aniso_U_23
_atom_site_aniso_U_13
_atom_site_aniso_U_12
W1 0.0142(3) 0.0191(3) 0.0155(3) 0.0087(3) 0.0004(2) 0.0026(3)
W2 0.0198(3) 0.0166(3) 0.0168(3) 0.0070(3) 0.0006(3) 0.0076(3)
W3 0.0161(3) 0.0184(3) 0.0147(3) 0.0093(3) 0.0022(2) 0.0048(3)
W4 0.0167(3) 0.0221(4) 0.0198(3) 0.0069(3) 0.0049(3) 0.0101(3)
W5 0.0119(3) 0.0191(3) 0.0139(3) 0.0052(3) -0.0004(2) 0.0052(3)
W6 0.0135(3) 0.0210(4) 0.0238(4) 0.0098(3) 0.0050(3) 0.0043(3)
W7 0.0129(3) 0.0183(3) 0.0133(3) 0.0047(3) 0.0022(2) 0.0071(3)
W8 0.0159(3) 0.0179(3) 0.0217(3) 0.0108(3) 0.0033(3) 0.0061(3)
W9 0.0126(3) 0.0184(3) 0.0127(3) 0.0064(3) 0.0014(2) 0.0060(3)
Ho1 0.0178(4) 0.0189(4) 0.0118(3) 0.0060(3) 0.0016(3) 0.0083(3)
Ho2 0.0239(4) 0.0181(4) 0.0150(4) 0.0047(3) 0.0009(3) 0.0071(3)
As1 0.0100(7) 0.0131(8) 0.0113(7) 0.0050(6) 0.0015(6) 0.0037(6)
K1 0.027(3) 0.051(4) 0.034(3) 0.024(3) -0.001(2) 0.017(3)
K2 0.031(3) 0.016(3) 0.049(4) -0.003(3) -0.001(3) 0.005(2)
K3 0.053(3) 0.074(4) 0.057(3) 0.019(3) 0.032(3) 0.024(3)
K4 0.021(2) 0.084(4) 0.079(4) 0.064(3) 0.019(2) 0.014(2)
K5 0.037(3) 0.079(4) 0.068(4) 0.001(3) 0.007(2) 0.032(3)
K6 0.043(4) 0.052(4) 0.044(4) -0.005(3) 0.014(3) 0.016(3)
K7 0.055(4) 0.033(3) 0.047(4) 0.014(3) -0.005(3) 0.006(3)
K8 0.0181(19) 0.034(2) 0.0265(19) 0.0118(17) 0.0052(15) 0.0041(16)

loop_
_atom_type_symbol
_atom_type_description
_atom_type_scat_dispersion_real
_atom_type_scat_dispersion_imag
_atom_type_scat_source
C C 0.0033 0.0016 'International Tables Vol C Tables 4.2.6.8 and 6.1.1.4'
H H 0.0000 0.0000 'International Tables Vol C Tables 4.2.6.8 and 6.1.1.4'
O O 0.0106 0.0060 'International Tables Vol C Tables 4.2.6.8 and 6.1.1.4'
As As 0.0499 2.0058 'International Tables Vol C Tables 4.2.6.8 and 6.1.1.4'
Ho Ho -0.2175 4.6783 'International Tables Vol C Tables 4.2.6.8 and 6.1.1.4'
W W -0.8490 6.8722 'International Tables Vol C Tables 4.2.6.8 and 6.1.1.4'
K K 0.2009 0.2494 'International Tables Vol C Tables 4.2.6.8 and 6.1.1.4'

loop_
_geom_angle_atom_site_label_1
_geom_angle_atom_site_label_2
_geom_angle_atom_site_label_3
_geom_angle
_geom_angle_site_symmetry_1
_geom_angle_site_symmetry_3
O1 W1 O4 105.0(5) . .
O1 W1 O2 101.0(5) . .
O4 W1 O2 92.6(5) . .
O1 W1 O5 99.4(5) . .
O4 W1 O5 89.8(4) . .
O2 W1 O5 158.1(5) . .
O1 W1 O3 96.7(5) . .
O4 W1 O3 158.2(5) . .
O2 W1 O3 85.3(4) . .
O5 W1 O3 84.4(4) . .
O1 W1 O6 168.1(4) . .
O4 W1 O6 86.1(4) . .
O2 W1 O6 73.8(4) . .
O5 W1 O6 84.7(4) . .
O3 W1 O6 72.5(4) . .
O1 W1 K6 48.1(4) . .
O4 W1 K6 92.5(3) . .
O2 W1 K6 148.9(4) . .
O5 W1 K6 52.6(3) . .
O3 W1 K6 100.5(3) . .
O6 W1 K6 137.3(3) . .
O7 W2 O9 103.6(5) . .
O7 W2 O10 100.2(5) . .
O9 W2 O10 94.6(5) . .
O7 W2 O2 99.9(5) . .
O9 W2 O2 94.2(5) . .
O10 W2 O2 155.3(4) . .
O7 W2 O8 95.4(4) . .
O9 W2 O8 160.9(4) . .
O10 W2 O8 83.7(4) . .
O2 W2 O8 80.4(4) . .
O7 W2 O6 165.7(5) . .
O9 W2 O6 89.5(4) . .
O10 W2 O6 84.0(4) . .
O2 W2 O6 73.1(4) . .
O8 W2 O6 71.3(3) . .
O7 W2 K1 80.7(4) . .
O9 W2 K1 140.4(4) . .
O10 W2 K1 46.5(3) . .
O2 W2 K1 124.2(3) . .
O8 W2 K1 44.5(3) . .
O6 W2 K1 92.8(2) . .
O11 W3 O8 101.3(5) . .
O11 W3 O3 100.4(5) . .
O8 W3 O3 93.7(4) . .
O11 W3 O12 100.7(5) . .
O8 W3 O12 90.8(4) . .
O3 W3 O12 157.2(4) . .
O11 W3 O13 99.0(5) . .
O8 W3 O13 159.6(4) . .
O3 W3 O13 84.8(4) . .
O12 W3 O13 83.2(4) . .
O11 W3 O6 173.0(4) . .
O8 W3 O6 74.8(4) . .
O3 W3 O6 74.4(4) . .
O12 W3 O6 85.3(4) . .
O13 W3 O6 85.2(4) . .
O11 W3 K1 86.0(4) . .
O8 W3 K1 45.4(3) . .
O3 W3 K1 138.8(3) . .
O12 W3 K1 51.9(3) . .
O13 W3 K1 134.7(3) . .
O6 W3 K1 95.0(2) . .
O11 W3 K4 82.7(4) . .
O8 W3 K4 144.6(3) . .
O3 W3 K4 51.3(3) . .
O12 W3 K4 123.3(3) . .
O13 W3 K4 41.2(3) . .
O6 W3 K4 97.1(2) . .
K1 W3 K4 166.55(8) . .
O11 W3 K4 27.5(4) . 2_657
O8 W3 K4 83.1(3) . 2_657
O3 W3 K4 81.2(3) . 2_657
O12 W3 K4 121.6(3) . 2_657
O13 W3 K4 116.7(3) . 2_657
O6 W3 K4 145.6(3) . 2_657
K1 W3 K4 87.53(6) . 2_657
K4 W3 K4 85.86(9) . 2_657
O14 W4 O15 103.3(5) . .
O14 W4 O10 101.2(5) . .
O15 W4 O10 95.4(5) . .
O14 W4 O17 97.9(5) . .
O15 W4 O17 94.0(5) . .
O10 W4 O17 156.2(4) . .
O14 W4 O16 94.1(5) . .
O15 W4 O16 162.5(5) . .
O10 W4 O16 82.2(4) . .
O17 W4 O16 82.3(4) . .
O14 W4 O18 163.5(5) . .
O15 W4 O18 91.4(4) . .
O10 W4 O18 84.7(4) . .
O17 W4 O18 73.2(4) . .
O16 W4 O18 71.2(4) . .
O14 W4 K6 46.0(4) . 1_655
O15 W4 K6 57.3(4) . 1_655
O10 W4 K6 101.3(3) . 1_655
O17 W4 K6 102.2(3) . 1_655
O16 W4 K6 140.1(3) . 1_655
O18 W4 K6 148.4(3) . 1_655
O14 W4 K3 94.8(4) . 1_655
O15 W4 K3 38.0(4) . 1_655
O10 W4 K3 133.3(3) . 1_655
O17 W4 K3 58.2(3) . 1_655
O16 W4 K3 140.2(3) . 1_655
O18 W4 K3 92.1(2) . 1_655
K6 W4 K3 61.06(13) 1_655 1_655
O14 W4 K1 82.9(4) . .
O15 W4 K1 136.2(4) . .
O10 W4 K1 41.6(3) . .
O17 W4 K1 128.5(3) . .
O16 W4 K1 46.6(3) . .
O18 W4 K1 91.8(2) . .
K6 W4 K1 113.43(11) 1_655 .
K3 W4 K1 173.14(8) 1_655 .
O19 W5 O16 101.4(5) . .
O19 W5 O20 99.5(5) . .
O16 W5 O20 93.0(5) . .
O19 W5 O12 101.1(5) . .
O16 W5 O12 90.6(4) . .
O20 W5 O12 158.0(4) . .
O19 W5 O21 101.0(5) . .
O16 W5 O21 157.5(4) . .
O20 W5 O21 85.5(4) . .
O12 W5 O21 82.9(4) . .
O19 W5 O18 172.1(5) . .
O16 W5 O18 74.5(4) . .
O20 W5 O18 74.2(4) . .
O12 W5 O18 85.9(4) . .
O21 W5 O18 83.6(4) . .
O19 W5 K2 83.0(4) . .
O16 W5 K2 140.4(3) . .
O20 W5 K2 47.8(3) . .
O12 W5 K2 127.6(3) . .
O21 W5 K2 45.7(3) . .
O18 W5 K2 95.9(2) . .
O19 W5 K1 87.5(4) . .
O16 W5 K1 48.5(3) . .
O20 W5 K1 141.4(3) . .
O12 W5 K1 47.9(3) . .
O21 W5 K1 130.7(3) . .
O18 W5 K1 94.4(2) . .
K2 W5 K1 168.377(18) . .
O22 W6 O23 104.3(5) . .
O22 W6 O17 100.4(5) . .
O23 W6 O17 93.8(5) . .
O22 W6 O24 100.2(5) . .
O23 W6 O24 87.0(5) . .
O17 W6 O24 158.5(5) . .
O22 W6 O20 96.9(5) . .
O23 W6 O20 158.4(5) . .
O17 W6 O20 86.7(4) . .
O24 W6 O20 84.8(4) . .
O22 W6 O18 167.9(4) . .
O23 W6 O18 86.6(4) . .
O17 W6 O18 73.3(4) . .
O24 W6 O18 85.3(4) . .
O20 W6 O18 72.7(4) . .
O22 W6 K8 90.6(4) . .
O23 W6 K8 20.5(3) . .
O17 W6 K8 111.7(3) . .
O24 W6 K8 74.2(3) . .
O20 W6 K8 158.6(3) . .
O18 W6 K8 101.3(2) . .
O22 W6 K2 84.6(4) . .
O23 W6 K2 132.9(3) . .
O17 W6 K2 130.6(3) . .
O24 W6 K2 46.0(3) . .
O20 W6 K2 44.1(3) . .
O18 W6 K2 91.8(2) . .
K8 W6 K2 117.44(7) . .
O22 W6 K3 93.3(4) . 1_655
O23 W6 K3 38.7(3) . 1_655
O17 W6 K3 59.0(3) . 1_655
O24 W6 K3 125.7(3) . 1_655
O20 W6 K3 145.5(3) . 1_655
O18 W6 K3 92.1(2) . 1_655
K8 W6 K3 53.13(10) . 1_655
K2 W6 K3 170.41(8) . 1_655
O25 W7 O21 102.3(5) . .
O25 W7 O13 100.8(5) . .
O21 W7 O13 89.1(4) . .
O25 W7 O27 99.0(5) . .
O21 W7 O27 158.3(4) . .
O13 W7 O27 91.3(4) . .
O25 W7 O26 96.9(5) . .
O21 W7 O26 87.5(4) . .
O13 W7 O26 162.3(4) . .
O27 W7 O26 85.6(4) . .
O25 W7 O28 168.5(4) . .
O21 W7 O28 85.5(4) . .
O13 W7 O28 87.6(4) . .
O27 W7 O28 72.8(4) . .
O26 W7 O28 74.8(4) . .
O25 W7 K4 78.2(4) . .
O21 W7 K4 137.7(3) . .
O13 W7 K4 50.3(3) . .
O27 W7 K4 51.8(3) . .
O26 W7 K4 134.7(3) . .
O28 W7 K4 101.8(3) . .
O25 W7 K2 83.0(4) . .
O21 W7 K2 45.7(3) . .
O13 W7 K2 133.5(3) . .
O27 W7 K2 134.3(3) . .
O26 W7 K2 49.2(3) . .
O28 W7 K2 96.8(2) . .
K4 W7 K2 161.22(10) . .
O29 W8 O24 101.3(5) . .
O29 W8 O26 99.4(5) . .
O24 W8 O26 89.9(4) . .
O29 W8 O30 100.3(5) . .
O24 W8 O30 158.1(5) . .
O26 W8 O30 90.2(4) . .
O29 W8 O31 103.8(5) . .
O24 W8 O31 86.0(5) . .
O26 W8 O31 156.8(4) . .
O30 W8 O31 85.3(5) . .
O29 W8 O28 170.7(4) . .
O24 W8 O28 85.8(4) . .
O26 W8 O28 74.5(4) . .
O30 W8 O28 73.2(4) . .
O31 W8 O28 82.4(4) . .
O29 W8 K8 90.6(4) . .
O24 W8 K8 65.9(3) . .
O26 W8 K8 155.3(3) . .
O30 W8 K8 110.2(3) . .
O31 W8 K8 26.4(3) . .
O28 W8 K8 97.8(2) . .
O29 W8 K2 87.2(4) . .
O24 W8 K2 48.9(3) . .
O26 W8 K2 46.2(3) . .
O30 W8 K2 136.4(3) . .
O31 W8 K2 134.8(3) . .
O28 W8 K2 93.2(2) . .
K8 W8 K2 112.58(6) . .
O32 W9 O33 103.6(5) . .
O32 W9 O5 101.7(5) . .
O33 W9 O5 93.8(4) . .
O32 W9 O30 98.7(5) . .
O33 W9 O30 86.9(5) . .
O5 W9 O30 158.9(4) . .
O32 W9 O27 98.2(5) . .
O33 W9 O27 157.5(4) . .
O5 W9 O27 87.3(4) . .
O30 W9 O27 84.2(4) . .
O32 W9 O28 166.7(4) . .
O33 W9 O28 86.6(4) . .
O5 W9 O28 85.8(4) . .
O30 W9 O28 73.1(4) . .
O27 W9 O28 71.0(4) . .
O32 W9 K6 50.1(4) . .
O33 W9 K6 95.9(4) . .
O5 W9 K6 52.5(3) . .
O30 W9 K6 148.5(3) . .
O27 W9 K6 102.4(3) . .
O28 W9 K6 138.3(3) . .
O32 W9 K4 85.9(4) . .
O33 W9 K4 144.9(3) . .
O5 W9 K4 51.1(3) . .
O30 W9 K4 125.6(3) . .
O27 W9 K4 41.8(3) . .
O28 W9 K4 90.5(2) . .
K6 W9 K4 64.18(12) . .
O4 Ho1 O43 90.7(4) . 2_656
O4 Ho1 O44 80.1(4) . 2_656
O43 Ho1 O44 69.4(4) 2_656 2_656
O4 Ho1 O37 143.8(3) . 2_656
O43 Ho1 O37 114.6(4) 2_656 2_656
O44 Ho1 O37 85.0(4) 2_656 2_656
O4 Ho1 O36 73.0(4) . .
O43 Ho1 O36 83.8(4) 2_656 .
O44 Ho1 O36 141.6(4) 2_656 .
O37 Ho1 O36 132.2(4) 2_656 .
O4 Ho1 O37 137.4(3) . .
O43 Ho1 O37 70.7(4) 2_656 .
O44 Ho1 O37 124.1(4) 2_656 .
O37 Ho1 O37 77.7(4) 2_656 .
O36 Ho1 O37 67.3(3) . .
O4 Ho1 O33 76.7(4) . .
O43 Ho1 O33 153.7(4) 2_656 .
O44 Ho1 O33 85.6(4) 2_656 .
O37 Ho1 O33 69.4(3) 2_656 .
O36 Ho1 O33 113.4(4) . .
O37 Ho1 O33 133.3(3) . .
O4 Ho1 O34 108.0(4) . .
O43 Ho1 O34 137.2(4) 2_656 .
O44 Ho1 O34 150.0(4) 2_656 .
O37 Ho1 O34 71.5(3) 2_656 .
O36 Ho1 O34 66.5(4) . .
O37 Ho1 O34 69.6(3) . .
O33 Ho1 O34 69.1(4) . .
O4 Ho1 Ho2 114.7(3) . .
O43 Ho1 Ho2 154.4(3) 2_656 .
O44 Ho1 Ho2 110.7(3) 2_656 .
O37 Ho1 Ho2 42.2(2) 2_656 .
O36 Ho1 Ho2 105.3(3) . .
O37 Ho1 Ho2 90.5(2) . .
O33 Ho1 Ho2 43.1(2) . .
O34 Ho1 Ho2 39.4(2) . .
O4 Ho1 Ho1 171.8(3) . 2_656
O43 Ho1 Ho1 92.8(3) 2_656 2_656
O44 Ho1 Ho1 108.0(3) 2_656 2_656
O37 Ho1 Ho1 39.4(2) 2_656 2_656
O36 Ho1 Ho1 100.1(3) . 2_656
O37 Ho1 Ho1 38.3(2) . 2_656
O33 Ho1 Ho1 102.9(2) . 2_656
O34 Ho1 Ho1 64.7(2) . 2_656
Ho2 Ho1 Ho1 62.33(2) . 2_656
O4 Ho1 Ho2 124.4(3) . 2_656
O43 Ho1 Ho2 35.4(3) 2_656 2_656
O44 Ho1 Ho2 87.9(3) 2_656 2_656
O37 Ho1 Ho2 87.5(2) 2_656 2_656
O36 Ho1 Ho2 85.4(3) . 2_656
O37 Ho1 Ho2 39.3(2) . 2_656
O33 Ho1 Ho2 156.4(2) . 2_656
O34 Ho1 Ho2 108.8(2) . 2_656
Ho2 Ho1 Ho2 120.26(2) . 2_656
Ho1 Ho1 Ho2 57.92(2) 2_656 2_656
O38 Ho2 O31 125.8(4) 2_656 .
O38 Ho2 O34 140.5(4) 2_656 .
O31 Ho2 O34 81.6(4) . .
O38 Ho2 O43 90.5(4) 2_656 .
O31 Ho2 O43 135.7(4) . .
O34 Ho2 O43 83.9(4) . .
O38 Ho2 O40 76.5(4) 2_656 .
O31 Ho2 O40 86.1(4) . .
O34 Ho2 O40 139.1(4) . .
O43 Ho2 O40 78.2(4) . .
O38 Ho2 O37 70.1(4) 2_656 2_656
O31 Ho2 O37 141.8(4) . 2_656
O34 Ho2 O37 71.5(4) . 2_656
O43 Ho2 O37 68.7(4) . 2_656
O40 Ho2 O37 131.8(4) . 2_656
O38 Ho2 O42 137.8(4) 2_656 .
O31 Ho2 O42 68.3(4) . .
O34 Ho2 O42 75.0(4) . .
O43 Ho2 O42 67.5(4) . .
O40 Ho2 O42 64.3(4) . .
O37 Ho2 O42 126.6(3) 2_656 .
O38 Ho2 O33 86.8(4) 2_656 .
O31 Ho2 O33 79.3(4) . .
O34 Ho2 O33 69.7(4) . .
O43 Ho2 O33 133.0(4) . .
O40 Ho2 O33 145.3(4) . .
O37 Ho2 O33 66.3(3) 2_656 .
O42 Ho2 O33 134.8(3) . .
O38 Ho2 K8 150.6(3) 2_656 .
O31 Ho2 K8 39.9(3) . .
O34 Ho2 K8 68.8(3) . .
O43 Ho2 K8 95.9(3) . .
O40 Ho2 K8 76.8(3) . .
O37 Ho2 K8 138.8(2) 2_656 .
O42 Ho2 K8 29.5(3) . .
O33 Ho2 K8 108.9(2) . .
O38 Ho2 Ho1 100.0(3) 2_656 .
O31 Ho2 Ho1 102.7(3) . .
O34 Ho2 Ho1 41.8(3) . .
O43 Ho2 Ho1 93.5(3) . .
O40 Ho2 Ho1 170.8(3) . .
O37 Ho2 Ho1 39.8(2) 2_656 .
O42 Ho2 Ho1 116.2(3) . .
O33 Ho2 Ho1 41.3(2) . .
K8 Ho2 Ho1 108.19(7) . .
O38 Ho2 Ho1 90.8(3) 2_656 2_656
O31 Ho2 Ho1 142.9(3) . 2_656
O34 Ho2 Ho1 63.5(3) . 2_656
O43 Ho2 Ho1 34.3(3) . 2_656
O40 Ho2 Ho1 111.5(3) . 2_656
O37 Ho2 Ho1 38.2(2) 2_656 2_656
O42 Ho2 Ho1 89.6(3) . 2_656
O33 Ho2 Ho1 98.7(2) . 2_656
K8 Ho2 Ho1 110.42(7) . 2_656
Ho1 Ho2 Ho1 59.74(2) . 2_656
O28 As1 O18 96.9(4) . .
O28 As1 O6 97.4(4) . .
O18 As1 O6 97.8(4) . .
O8 K1 O8 180.000(2) . 2_757
O8 K1 O10 57.1(3) . .
O8 K1 O10 122.9(3) 2_757 .
O8 K1 O10 122.9(3) . 2_757
O8 K1 O10 57.1(3) 2_757 2_757
O10 K1 O10 180.000(3) . 2_757
O8 K1 O12 56.0(3) . .
O8 K1 O12 124.0(3) 2_757 .
O10 K1 O12 66.3(3) . .
O10 K1 O12 113.7(3) 2_757 .
O8 K1 O12 124.0(3) . 2_757
O8 K1 O12 56.0(3) 2_757 2_757
O10 K1 O12 113.7(3) . 2_757
O10 K1 O12 66.3(3) 2_757 2_757
O12 K1 O12 180.000(4) . 2_757
O8 K1 O16 94.1(3) . .
O8 K1 O16 85.9(3) 2_757 .
O10 K1 O16 54.5(3) . .
O10 K1 O16 125.5(3) 2_757 .
O12 K1 O16 53.4(3) . .
O12 K1 O16 126.6(3) 2_757 .
O8 K1 O16 85.9(3) . 2_757
O8 K1 O16 94.1(3) 2_757 2_757
O10 K1 O16 125.5(3) . 2_757
O10 K1 O16 54.5(3) 2_757 2_757
O12 K1 O16 126.6(3) . 2_757
O12 K1 O16 53.4(3) 2_757 2_757
O16 K1 O16 180.0(2) . 2_757
O8 K1 W3 28.57(19) . .
O8 K1 W3 151.43(19) 2_757 .
O10 K1 W3 67.6(2) . .
O10 K1 W3 112.4(2) 2_757 .
O12 K1 W3 30.8(2) . .
O12 K1 W3 149.2(2) 2_757 .
O16 K1 W3 80.5(2) . .
O16 K1 W3 99.5(2) 2_757 .
O8 K1 W3 151.43(19) . 2_757
O8 K1 W3 28.57(19) 2_757 2_757
O10 K1 W3 112.4(2) . 2_757
O10 K1 W3 67.6(2) 2_757 2_757
O12 K1 W3 149.2(2) . 2_757
O12 K1 W3 30.8(2) 2_757 2_757
O16 K1 W3 99.5(2) . 2_757
O16 K1 W3 80.5(2) 2_757 2_757
W3 K1 W3 180.00(2) . 2_757
O8 K1 W2 32.41(19) . .
O8 K1 W2 147.59(19) 2_757 .
O10 K1 W2 29.0(2) . .
O10 K1 W2 151.0(2) 2_757 .
O12 K1 W2 68.83(19) . .
O12 K1 W2 111.17(19) 2_757 .
O16 K1 W2 80.3(2) . .
O16 K1 W2 99.7(2) 2_757 .
W3 K1 W2 53.855(14) . .
W3 K1 W2 126.145(14) 2_757 .
O8 K1 W2 147.59(19) . 2_757
O8 K1 W2 32.41(19) 2_757 2_757
O10 K1 W2 151.0(2) . 2_757
O10 K1 W2 29.0(2) 2_757 2_757
O12 K1 W2 111.17(19) . 2_757
O12 K1 W2 68.83(19) 2_757 2_757
O16 K1 W2 99.7(2) . 2_757
O16 K1 W2 80.3(2) 2_757 2_757
W3 K1 W2 126.145(14) . 2_757
W3 K1 W2 53.855(14) 2_757 2_757
W2 K1 W2 180.0 . 2_757
O21 K2 O21 180.000(2) 2_767 .
O21 K2 O26 123.8(3) 2_767 .
O21 K2 O26 56.2(3) . .
O21 K2 O26 56.2(3) 2_767 2_767
O21 K2 O26 123.8(3) . 2_767
O26 K2 O26 180.000(1) . 2_767
O21 K2 O20 55.9(3) 2_767 2_767
O21 K2 O20 124.1(3) . 2_767
O26 K2 O20 85.6(3) . 2_767
O26 K2 O20 94.4(3) 2_767 2_767
O21 K2 O20 124.1(3) 2_767 .
O21 K2 O20 55.9(3) . .
O26 K2 O20 94.4(3) . .
O26 K2 O20 85.6(3) 2_767 .
O20 K2 O20 180.000(4) 2_767 .
O21 K2 O24 66.4(3) 2_767 2_767
O21 K2 O24 113.6(3) . 2_767
O26 K2 O24 125.2(3) . 2_767
O26 K2 O24 54.8(3) 2_767 2_767
O20 K2 O24 54.7(3) 2_767 2_767
O20 K2 O24 125.3(3) . 2_767
O21 K2 O24 113.6(3) 2_767 .
O21 K2 O24 66.4(3) . .
O26 K2 O24 54.8(3) . .
O26 K2 O24 125.2(3) 2_767 .
O20 K2 O24 125.3(3) 2_767 .
O20 K2 O24 54.7(3) . .
O24 K2 O24 180.000(2) 2_767 .
O21 K2 W7 151.5(2) 2_767 .
O21 K2 W7 28.5(2) . .
O26 K2 W7 31.7(2) . .
O26 K2 W7 148.3(2) 2_767 .
O20 K2 W7 99.0(2) 2_767 .
O20 K2 W7 81.0(2) . .
O24 K2 W7 112.3(2) 2_767 .
O24 K2 W7 67.7(2) . .
O21 K2 W7 28.5(2) 2_767 2_767
O21 K2 W7 151.5(2) . 2_767
O26 K2 W7 148.3(2) . 2_767
O26 K2 W7 31.7(2) 2_767 2_767
O20 K2 W7 81.0(2) 2_767 2_767
O20 K2 W7 99.0(2) . 2_767
O24 K2 W7 67.7(2) 2_767 2_767
O24 K2 W7 112.3(2) . 2_767
W7 K2 W7 180.0 . 2_767
O21 K2 W5 30.9(2) 2_767 2_767
O21 K2 W5 149.1(2) . 2_767
O26 K2 W5 96.64(19) . 2_767
O26 K2 W5 83.36(19) 2_767 2_767
O20 K2 W5 29.4(2) 2_767 2_767
O20 K2 W5 150.6(2) . 2_767
O24 K2 W5 67.8(2) 2_767 2_767
O24 K2 W5 112.2(2) . 2_767
W7 K2 W5 120.776(14) . 2_767
W7 K2 W5 59.224(14) 2_767 2_767
O21 K2 W5 149.1(2) 2_767 .
O21 K2 W5 30.9(2) . .
O26 K2 W5 83.36(19) . .
O26 K2 W5 96.64(19) 2_767 .
O20 K2 W5 150.6(2) 2_767 .
O20 K2 W5 29.4(2) . .
O24 K2 W5 112.2(2) 2_767 .
O24 K2 W5 67.8(2) . .
W7 K2 W5 59.224(14) . .
W7 K2 W5 120.776(14) 2_767 .
W5 K2 W5 180.0 2_767 .
O39 K3 O23 134.6(4) 2_656 1_455
O39 K3 O3W 80.1(4) 2_656 .
O23 K3 O3W 134.5(5) 1_455 .
O39 K3 O15 155.4(4) 2_656 1_455
O23 K3 O15 69.8(3) 1_455 1_455
O3W K3 O15 77.9(4) . 1_455
O39 K3 O11W 71.4(8) 2_656 .
O23 K3 O11W 68.2(8) 1_455 .
O3W K3 O11W 151.0(8) . .
O15 K3 O11W 131.1(8) 1_455 .
O39 K3 O35 97.3(4) 2_656 1_455
O23 K3 O35 71.5(4) 1_455 1_455
O3W K3 O35 76.4(4) . 1_455
O15 K3 O35 88.3(4) 1_455 1_455
O11W K3 O35 101.1(8) . 1_455
O39 K3 O32 77.3(4) 2_656 .
O23 K3 O32 123.0(4) 1_455 .
O3W K3 O32 87.8(4) . .
O15 K3 O32 90.8(3) 1_455 .
O11W K3 O32 91.5(8) . .
O35 K3 O32 164.0(4) 1_455 .
O39 K3 K8 105.4(3) 2_656 1_455
O23 K3 K8 34.2(2) 1_455 1_455
O3W K3 K8 126.0(4) . 1_455
O15 K3 K8 96.5(3) 1_455 1_455
O11W K3 K8 59.2(7) . 1_455
O35 K3 K8 49.6(3) 1_455 1_455
O32 K3 K8 146.2(3) . 1_455
O39 K3 O17 141.7(4) 2_656 1_455
O23 K3 O17 50.7(3) 1_455 1_455
O3W K3 O17 124.4(4) . 1_455
O15 K3 O17 50.6(3) 1_455 1_455
O11W K3 O17 83.1(7) . 1_455
O35 K3 O17 115.7(3) 1_455 1_455
O32 K3 O17 75.2(3) . 1_455
K8 K3 O17 84.1(2) 1_455 1_455
O39 K3 K6 104.3(3) 2_656 .
O23 K3 K6 119.8(3) 1_455 .
O3W K3 K6 52.9(3) . .
O15 K3 K6 52.9(3) 1_455 .
O11W K3 K6 140.0(8) . .
O35 K3 K6 118.8(3) 1_455 .
O32 K3 K6 50.0(2) . .
K8 K3 K6 149.35(19) 1_455 .
O17 K3 K6 77.2(2) 1_455 .
O39 K3 W6 138.1(3) 2_656 1_455
O23 K3 W6 24.1(2) 1_455 1_455
O3W K3 W6 141.8(4) . 1_455
O15 K3 W6 64.5(2) 1_455 1_455
O11W K3 W6 66.9(7) . 1_455
O35 K3 W6 95.0(3) 1_455 1_455
O32 K3 W6 99.0(2) . 1_455
K8 K3 W6 56.02(9) 1_455 1_455
O17 K3 W6 28.36(18) 1_455 1_455
K6 K3 W6 104.34(15) . 1_455
O39 K3 W4 155.9(3) 2_656 1_455
O23 K3 W4 63.5(2) 1_455 1_455
O3W K3 W4 95.8(4) . 1_455
O15 K3 W4 22.0(2) 1_455 1_455
O11W K3 W4 112.5(7) . 1_455
O35 K3 W4 104.9(3) 1_455 1_455
O32 K3 W4 78.8(2) . 1_455
K8 K3 W4 96.26(13) 1_455 1_455
O17 K3 W4 29.57(19) 1_455 1_455
K6 K3 W4 56.55(12) . 1_455
W6 K3 W4 49.80(6) 1_455 1_455
O11 K4 O14 80.3(4) 2_657 1_455
O11 K4 O13 117.1(4) 2_657 .
O14 K4 O13 152.2(4) 1_455 .
O11 K4 O27 168.9(4) 2_657 .
O14 K4 O27 100.6(4) 1_455 .
O13 K4 O27 58.0(3) . .
O11 K4 O6W 81.2(4) 2_657 2_667
O14 K4 O6W 141.3(5) 1_455 2_667
O13 K4 O6W 65.9(4) . 2_667
O27 K4 O6W 103.9(4) . 2_667
O11 K4 O4W 83.5(4) 2_657 .
O14 K4 O4W 79.1(4) 1_455 .
O13 K4 O4W 122.1(5) . .
O27 K4 O4W 107.6(4) . .
O6W K4 O4W 65.2(5) 2_667 .
O11 K4 O3 79.8(3) 2_657 .
O14 K4 O3 117.1(4) 1_455 .
O13 K4 O3 51.9(3) . .
O27 K4 O3 90.0(3) . .
O6W K4 O3 92.5(4) 2_667 .
O4W K4 O3 154.0(4) . .
O11 K4 O5 116.1(4) 2_657 .
O14 K4 O5 88.9(3) 1_455 .
O13 K4 O5 64.3(3) . .
O27 K4 O5 53.0(3) . .
O6W K4 O5 129.8(4) 2_667 .
O4W K4 O5 155.2(4) . .
O3 K4 O5 50.4(3) . .
O11 K4 W7 146.4(3) 2_657 .
O14 K4 W7 132.8(3) 1_455 .
O13 K4 W7 31.2(2) . .
O27 K4 W7 32.5(2) . .
O6W K4 W7 73.9(4) 2_667 .
O4W K4 W7 105.4(4) . .
O3 K4 W7 79.2(2) . .
O5 K4 W7 67.4(2) . .
O11 K4 W3 91.6(3) 2_657 .
O14 K4 W3 144.8(3) 1_455 .
O13 K4 W3 27.8(2) . .
O27 K4 W3 81.3(2) . .
O6W K4 W3 69.1(3) 2_667 .
O4W K4 W3 134.3(4) . .
O3 K4 W3 28.1(2) . .
O5 K4 W3 63.9(2) . .
W7 K4 W3 58.77(7) . .
O11 K4 W9 142.2(3) 2_657 .
O14 K4 W9 86.3(3) 1_455 .
O13 K4 W9 66.7(2) . .
O27 K4 W9 28.1(2) . .
O6W K4 W9 127.4(4) 2_667 .
O4W K4 W9 128.5(4) . .
O3 K4 W9 75.2(2) . .
O5 K4 W9 27.84(19) . .
W7 K4 W9 53.61(6) . .
W3 K4 W9 79.38(9) . .
O11 K4 W3 17.6(2) 2_657 2_657
O14 K4 W3 88.2(3) 1_455 2_657
O13 K4 W3 114.9(2) . 2_657
O27 K4 W3 170.0(3) . 2_657
O6W K4 W3 66.1(4) 2_667 2_657
O4W K4 W3 69.4(4) . 2_657
O3 K4 W3 90.0(2) . 2_657
O5 K4 W3 132.5(2) . 2_657
W7 K4 W3 138.02(13) . 2_657
W3 K4 W3 94.14(9) . 2_657
W9 K4 W3 159.57(16) . 2_657
O1W K5 O25 143.3(4) . 2_667
O1W K5 O14W 104.8(9) . .
O25 K5 O14W 83.0(8) 2_667 .
O1W K5 O22 141.6(4) . 1_455
O25 K5 O22 74.2(3) 2_667 1_455
O14W K5 O22 83.7(9) . 1_455
O1W K5 O5W 73.1(5) . 2_667
O25 K5 O5W 129.6(5) 2_667 2_667
O14W K5 O5W 128.9(9) . 2_667
O22 K5 O5W 72.7(5) 1_455 2_667
O1W K5 O5W 70.4(5) . .
O25 K5 O5W 75.9(4) 2_667 .
O14W K5 O5W 125.2(9) . .
O22 K5 O5W 134.6(5) 1_455 .
O5W K5 O5W 102.7(5) 2_667 .
O1W K5 O8W 68.8(6) . .
O25 K5 O8W 141.9(5) 2_667 .
O14W K5 O8W 64.7(9) . .
O22 K5 O8W 82.3(6) 1_455 .
O5W K5 O8W 67.7(6) 2_667 .
O5W K5 O8W 139.1(6) . .
O1W K5 O1W 105.4(4) . 2_667
O25 K5 O1W 71.2(3) 2_667 2_667
O14W K5 O1W 149.7(9) . 2_667
O22 K5 O1W 74.3(4) 1_455 2_667
O5W K5 O1W 63.8(5) 2_667 2_667
O5W K5 O1W 64.1(5) . 2_667
O8W K5 O1W 130.4(6) . 2_667
O1W K5 O4W 68.1(4) . 2_667
O25 K5 O4W 86.3(4) 2_667 2_667
O14W K5 O4W 60.5(9) . 2_667
O22 K5 O4W 141.3(4) 1_455 2_667
O5W K5 O4W 141.0(5) 2_667 2_667
O5W K5 O4W 68.1(5) . 2_667
O8W K5 O4W 94.1(6) . 2_667
O1W K5 O4W 130.7(4) 2_667 2_667
O1W K5 K5 59.9(3) . 2_667
O25 K5 K5 107.7(3) 2_667 2_667
O14W K5 K5 164.6(9) . 2_667
O22 K5 K5 109.6(4) 1_455 2_667
O5W K5 K5 52.4(4) 2_667 2_667
O5W K5 K5 50.3(4) . 2_667
O8W K5 K5 108.3(5) . 2_667
O1W K5 K5 45.4(3) 2_667 2_667
O4W K5 K5 108.1(4) 2_667 2_667
O1W K5 K7 50.6(3) . .
O25 K5 K7 127.5(3) 2_667 .
O14W K5 K7 54.4(8) . .
O22 K5 K7 122.3(3) 1_455 .
O5W K5 K7 102.3(4) 2_667 .
O5W K5 K7 103.0(4) . .
O8W K5 K7 46.5(5) . .
O1W K5 K7 155.9(3) 2_667 .
O4W K5 K7 48.4(3) 2_667 .
K5 K5 K7 110.5(2) 2_667 .
O1W K5 K4 96.2(3) . 2_667
O25 K5 K4 50.1(3) 2_667 2_667
O14W K5 K4 76.2(8) . 2_667
O22 K5 K4 122.2(3) 1_455 2_667
O5W K5 K4 154.1(4) 2_667 2_667
O5W K5 K4 51.5(4) . 2_667
O8W K5 K4 131.2(5) . 2_667
O1W K5 K4 98.0(3) 2_667 2_667
O4W K5 K4 39.3(3) 2_667 2_667
K5 K5 K4 101.78(19) 2_667 2_667
K7 K5 K4 87.41(16) . 2_667
O45 K6 O7W 67.3(6) 2_656 .
O45 K6 O14 158.7(5) 2_656 1_455
O7W K6 O14 96.4(6) . 1_455
O45 K6 O44 44.8(4) 2_656 2_656
O7W K6 O44 105.3(6) . 2_656
O14 K6 O44 156.1(4) 1_455 2_656
O45 K6 O1 71.9(4) 2_656 .
O7W K6 O1 118.0(6) . .
O14 K6 O1 106.9(4) 1_455 .
O44 K6 O1 71.7(3) 2_656 .
O45 K6 O32 120.6(4) 2_656 .
O7W K6 O32 132.8(6) . .
O14 K6 O32 80.4(4) 1_455 .
O44 K6 O32 77.6(3) 2_656 .
O1 K6 O32 107.7(4) . .
O45 K6 O5 108.2(4) 2_656 .
O7W K6 O5 172.9(6) . .
O14 K6 O5 86.6(3) 1_455 .
O44 K6 O5 73.1(3) 2_656 .
O1 K6 O5 54.9(3) . .
O32 K6 O5 54.0(3) . .
O45 K6 O13W 99.5(7) 2_656 .
O7W K6 O13W 73.7(8) . .
O14 K6 O13W 61.5(7) 1_455 .
O44 K6 O13W 134.2(7) 2_656 .
O1 K6 O13W 69.4(7) . .
O32 K6 O13W 137.3(7) . .
O5 K6 O13W 102.4(7) . .
O45 K6 C8 22.3(4) 2_656 2_656
O7W K6 C8 88.6(6) . 2_656
O14 K6 C8 171.1(5) 1_455 2_656
O44 K6 C8 24.1(4) 2_656 2_656
O1 K6 C8 64.2(4) . 2_656
O32 K6 C8 101.6(4) . 2_656
O5 K6 C8 87.7(4) . 2_656
O13W K6 C8 113.3(7) . 2_656
O45 K6 O3W 66.0(4) 2_656 .
O7W K6 O3W 59.7(6) . .
O14 K6 O3W 118.8(4) 1_455 .
O44 K6 O3W 66.4(4) 2_656 .
O1 K6 O3W 134.3(4) . .
O32 K6 O3W 80.6(4) . .
O5 K6 O3W 124.3(4) . .
O13W K6 O3W 133.3(8) . .
C8 K6 O3W 70.1(4) 2_656 .
O45 K6 O15 121.6(4) 2_656 1_455
O7W K6 O15 59.4(5) . 1_455
O14 K6 O15 52.5(3) 1_455 1_455
O44 K6 O15 132.7(4) 2_656 1_455
O1 K6 O15 155.4(4) . 1_455
O32 K6 O15 83.8(3) . 1_455
O5 K6 O15 126.9(3) . 1_455
O13W K6 O15 87.3(7) . 1_455
C8 K6 O15 136.1(4) 2_656 1_455
O3W K6 O15 67.9(4) . 1_455
O45 K6 W4 144.3(4) 2_656 1_455
O7W K6 W4 77.1(5) . 1_455
O14 K6 W4 25.4(2) 1_455 1_455
O44 K6 W4 154.0(3) 2_656 1_455
O1 K6 W4 130.8(3) . 1_455
O32 K6 W4 82.1(2) . 1_455
O5 K6 W4 107.5(2) . 1_455
O13W K6 W4 71.7(6) . 1_455
C8 K6 W4 163.0(4) 2_656 1_455
O3W K6 W4 94.5(3) . 1_455
O15 K6 W4 27.2(2) 1_455 1_455
O12W K7 O19 113.7(8) . 2_767
O12W K7 O7 74.9(8) . 1_565
O19 K7 O7 73.2(4) 2_767 1_565
O12W K7 O8W 82.1(9) . .
O19 K7 O8W 136.3(6) 2_767 .
O7 K7 O8W 149.0(6) 1_565 .
O12W K7 O29 68.9(7) . .
O19 K7 O29 70.7(3) 2_767 .
O7 K7 O29 110.7(4) 1_565 .
O8W K7 O29 79.1(6) . .
O12W K7 O1W 141.1(8) . .
O19 K7 O1W 74.2(4) 2_767 .
O7 K7 O1W 139.8(4) 1_565 .
O8W K7 O1W 69.8(6) . .
O29 K7 O1W 79.5(4) . .
O12W K7 O4W 147.4(8) . 2_667
O19 K7 O4W 78.2(4) 2_767 2_667
O7 K7 O4W 80.5(4) 1_565 2_667
O8W K7 O4W 110.9(7) . 2_667
O29 K7 O4W 141.3(5) . 2_667
O1W K7 O4W 70.3(4) . 2_667
O12W K7 O14W 102.7(10) . .
O19 K7 O14W 139.3(8) 2_767 .
O7 K7 O14W 100.8(7) 1_565 .
O8W K7 O14W 64.1(9) . .
O29 K7 O14W 143.1(8) . .
O1W K7 O14W 89.0(8) . .
O4W K7 O14W 61.2(8) 2_667 .
O12W K7 K5 132.7(8) . .
O19 K7 K5 110.9(3) 2_767 .
O7 K7 K5 134.3(3) 1_565 .
O8W K7 K5 54.3(5) . .
O29 K7 K5 113.5(3) . .
O1W K7 K5 43.8(3) . .
O4W K7 K5 57.6(4) 2_667 .
O14W K7 K5 45.3(7) . .
O42 K8 O23 150.3(6) . .
O42 K8 O9W 94.5(9) . 1_655
O23 K8 O9W 108.3(8) . 1_655
O42 K8 O31 82.1(5) . .
O23 K8 O31 77.5(4) . .
O9W K8 O31 94.7(8) 1_655 .
O42 K8 O35 69.5(5) . .
O23 K8 O35 93.1(5) . .
O9W K8 O35 156.1(8) 1_655 .
O31 K8 O35 100.3(4) . .
O42 K8 C6 16.6(5) . .
O23 K8 C6 166.9(5) . .
O9W K8 C6 81.2(8) 1_655 .
O31 K8 C6 93.0(4) . .
O35 K8 C6 79.6(4) . .
O42 K8 O11W 131.1(8) . 1_655
O23 K8 O11W 75.1(8) . 1_655
O9W K8 O11W 73.5(10) 1_655 1_655
O31 K8 O11W 144.6(7) . 1_655
O35 K8 O11W 103.0(7) . 1_655
C6 K8 O11W 117.0(8) . 1_655
O42 K8 C1 68.0(5) . .
O23 K8 C1 87.4(5) . .
O9W K8 C1 162.2(8) 1_655 .
O31 K8 C1 80.4(4) . .
O35 K8 C1 20.0(4) . .
C6 K8 C1 82.1(4) . .
O11W K8 C1 119.8(7) 1_655 .
O42 K8 K3 123.3(4) . 1_655
O23 K8 K3 56.1(3) . 1_655
O9W K8 K3 126.9(8) 1_655 1_655
O31 K8 K3 123.7(3) . 1_655
O35 K8 K3 57.4(3) . 1_655
C6 K8 K3 125.7(3) . 1_655
O11W K8 K3 53.7(7) 1_655 1_655
C1 K8 K3 68.6(3) . 1_655
O42 K8 O34 59.0(4) . .
O23 K8 O34 92.0(4) . .
O9W K8 O34 144.2(8) 1_655 .
O31 K8 O34 60.5(3) . .
O35 K8 O34 40.7(4) . .
C6 K8 O34 75.3(4) . .
O11W K8 O34 141.6(7) 1_655 .
C1 K8 O34 22.1(3) . .
K3 K8 O34 88.9(2) 1_655 .
O42 K8 Ho2 42.7(4) . .
O23 K8 Ho2 111.1(4) . .
O9W K8 Ho2 104.7(8) 1_655 .
O31 K8 Ho2 40.8(3) . .
O35 K8 Ho2 76.1(3) . .
C6 K8 Ho2 56.8(3) . .
O11W K8 Ho2 173.7(7) 1_655 .
C1 K8 Ho2 60.7(3) . .
K3 K8 Ho2 128.42(15) 1_655 .
O34 K8 Ho2 39.55(18) . .
O42 K8 W6 156.5(4) . .
O23 K8 W6 19.8(3) . .
O9W K8 W6 89.0(8) 1_655 .
O31 K8 W6 74.5(3) . .
O35 K8 W6 112.9(3) . .
C6 K8 W6 163.5(3) . .
O11W K8 W6 72.1(7) 1_655 .
C1 K8 W6 105.9(3) . .
K3 K8 W6 70.85(11) 1_655 .
O34 K8 W6 106.5(2) . .
Ho2 K8 W6 114.00(10) . .
W1 O1 K6 106.5(5) . .
W1 O2 W2 120.1(6) . .
W3 O3 W1 120.4(5) . .
W3 O3 K4 100.6(4) . .
W1 O3 K4 109.1(4) . .
W1 O4 Ho1 152.4(6) . .
W9 O5 W1 146.9(6) . .
W9 O5 K6 98.7(4) . .
W1 O5 K6 97.3(4) . .
W9 O5 K4 101.0(4) . .
W1 O5 K4 109.4(4) . .
K6 O5 K4 83.5(3) . .
As1 O6 W2 116.4(5) . .
As1 O6 W1 117.9(5) . .
W2 O6 W1 91.2(3) . .
As1 O6 W3 134.7(5) . .
W2 O6 W3 94.3(3) . .
W1 O6 W3 92.2(4) . .
W2 O7 K7 135.6(6) . 1_545
W3 O8 W2 119.4(5) . .
W3 O8 K1 106.0(4) . .
W2 O8 K1 103.1(4) . .
W2 O10 W4 143.0(6) . .
W2 O10 K1 104.5(4) . .
W4 O10 K1 111.8(4) . .
W3 O11 K4 134.9(6) . 2_657
W5 O12 W3 155.6(6) . .
W5 O12 K1 103.4(4) . .
W3 O12 K1 97.3(4) . .
W7 O13 W3 149.0(6) . .
W7 O13 K4 98.5(4) . .
W3 O13 K4 111.0(4) . .
W4 O14 K4 147.8(6) . 1_655
W4 O14 K6 108.6(5) . 1_655
K4 O14 K6 97.5(4) 1_655 1_655
W4 O15 K3 120.0(6) . 1_655
W4 O15 K6 95.5(5) . 1_655
K3 O15 K6 81.6(3) 1_655 1_655
W5 O16 W4 119.7(5) . .
W5 O16 K1 104.0(4) . .
W4 O16 K1 102.1(4) . .
W6 O17 W4 120.6(6) . .
W6 O17 K3 92.7(4) . 1_655
W4 O17 K3 92.3(4) . 1_655
As1 O18 W4 115.7(5) . .
As1 O18 W6 119.4(5) . .
W4 O18 W6 92.0(3) . .
As1 O18 W5 133.8(5) . .
W4 O18 W5 94.6(3) . .
W6 O18 W5 91.8(3) . .
W5 O19 K7 138.0(6) . 2_767
W5 O20 W6 120.9(5) . .
W5 O20 K2 102.8(4) . .
W6 O20 K2 106.7(4) . .
W7 O21 W5 149.7(6) . .
W7 O21 K2 105.8(4) . .
W5 O21 K2 103.4(4) . .
W6 O22 K5 144.9(6) . 1_655
W6 O23 K8 139.7(6) . .
W6 O23 K3 117.2(5) . 1_655
K8 O23 K3 89.7(4) . 1_655
W8 O24 W6 149.4(6) . .
W8 O24 K2 102.3(4) . .
W6 O24 K2 105.5(4) . .
W7 O25 K5 146.3(6) . 2_667
W8 O26 W7 119.5(5) . .
W8 O26 K2 105.2(4) . .
W7 O26 K2 99.1(4) . .
W7 O27 W9 121.5(5) . .
W7 O27 K4 95.7(4) . .
W9 O27 K4 110.1(4) . .
As1 O28 W7 134.6(5) . .
As1 O28 W9 115.1(4) . .
W7 O28 W9 94.6(3) . .
As1 O28 W8 119.2(5) . .
W7 O28 W8 91.2(3) . .
W9 O28 W8 92.3(3) . .
W8 O29 K7 133.7(6) . .
W8 O30 W9 121.3(5) . .
W8 O31 K8 131.4(6) . .
W8 O31 Ho2 120.4(5) . .
K8 O31 Ho2 99.3(4) . .
W9 O32 K3 171.8(6) . .
W9 O32 K6 104.4(5) . .
K3 O32 K6 81.1(3) . .
W9 O33 Ho1 142.2(6) . .
W9 O33 Ho2 121.0(5) . .
Ho1 O33 Ho2 95.6(4) . .
C1 O34 Ho2 142.3(11) . .
C1 O34 Ho1 118.1(10) . .
Ho2 O34 Ho1 98.8(4) . .
C1 O34 K8 76.0(9) . .
Ho2 O34 K8 71.6(3) . .
Ho1 O34 K8 157.5(4) . .
C1 O35 K8 112.3(11) . .
C1 O35 K3 123.0(11) . 1_655
K8 O35 K3 73.0(4) . 1_655
C2 O36 Ho1 108.4(8) . .
C3 O37 Ho1 119.0(9) . 2_656
C3 O37 Ho1 118.2(8) . .
Ho1 O37 Ho1 102.3(4) 2_656 .
C3 O37 Ho2 113.8(8) . 2_656
Ho1 O37 Ho2 98.1(3) 2_656 2_656
Ho1 O37 Ho2 102.5(4) . 2_656
C4 O38 Ho2 123.7(11) . 2_656
C4 O39 K3 121.5(11) . 2_656
C5 O40 Ho2 117.0(11) . .
C6 O42 K8 141.7(10) . .
C6 O42 Ho2 103.5(9) . .
K8 O42 Ho2 107.8(5) . .
C7 O43 Ho1 116.3(9) . 2_656
C7 O43 Ho2 120.0(10) . .
Ho1 O43 Ho2 110.4(5) 2_656 .
C8 O44 Ho1 118.8(10) . 2_656
C8 O44 K6 88.2(10) . 2_656
Ho1 O44 K6 135.3(5) 2_656 2_656
C8 O45 K6 96.0(11) . 2_656
O35 C1 O34 123.4(16) . .
O35 C1 C2 122.7(16) . .
O34 C1 C2 113.3(15) . .
O35 C1 K8 47.7(9) . .
O34 C1 K8 81.9(9) . .
C2 C1 K8 158.4(11) . .
O36 C2 C1 111.5(13) . .
O36 C2 C3 105.7(13) . .
C1 C2 C3 106.8(13) . .
O36 C2 H2 110.9 . .
C1 C2 H2 110.9 . .
C3 C2 H2 110.9 . .
O37 C3 C2 108.4(12) . .
O37 C3 C4 113.0(13) . .
C2 C3 C4 110.0(13) . .
O37 C3 H3 108.4 . .
C2 C3 H3 108.4 . .
C4 C3 H3 108.4 . .
O39 C4 O38 125.1(16) . .
O39 C4 C3 116.7(15) . .
O38 C4 C3 118.2(15) . .
O40 C5 O41 125.0(19) . .
O40 C5 C6 116.1(16) . .
O41 C5 C6 118.8(18) . .
O42 C6 C7 108.5(13) . .
O42 C6 C5 105.8(13) . .
C7 C6 C5 108.7(14) . .
O42 C6 K8 21.6(6) . .
C7 C6 K8 127.7(11) . .
C5 C6 K8 104.3(10) . .
O42 C6 H6 111.2 . .
C7 C6 H6 111.2 . .
C5 C6 H6 111.2 . .
K8 C6 H6 92.6 . .
O43 C7 C8 113.2(14) . .
O43 C7 C6 108.4(14) . .
C8 C7 C6 110.4(14) . .
O43 C7 H7 108.2 . .
C8 C7 H7 108.2 . .
C6 C7 H7 108.2 . .
O45 C8 O44 122.4(16) . .
O45 C8 C7 122.5(16) . .
O44 C8 C7 115.1(15) . .
O45 C8 K6 61.7(9) . 2_656
O44 C8 K6 67.7(9) . 2_656
C7 C8 K6 154.0(11) . 2_656
K5 O1W K7 85.6(4) . .
K5 O1W K5 74.6(4) . 2_667
K7 O1W K5 160.1(5) . 2_667
K3 O3W K6 82.3(4) . .
K4 O4W K7 166.1(7) . 2_667
K4 O4W K5 94.7(5) . 2_667
K7 O4W K5 74.1(4) 2_667 2_667
K5 O5W K5 77.3(5) 2_667 .
K7 O8W K5 79.1(6) . .
K3 O11W K8 67.1(8) . 1_455
K5 O14W K7 80.4(10) . .

loop_
_geom_bond_atom_site_label_1
_geom_bond_atom_site_label_2
_geom_bond_distance
_geom_bond_site_symmetry_2
W1 O1 1.732(12) .
W1 O4 1.771(10) .
W1 O2 1.878(11) .
W1 O5 1.965(10) .
W1 O3 2.011(10) .
W1 O6 2.341(10) .
W1 K6 3.880(6) .
W2 O7 1.728(11) .
W2 O9 1.757(11) .
W2 O10 1.916(10) .
W2 O2 1.959(11) .
W2 O8 2.107(9) .
W2 O6 2.311(9) .
W2 K1 3.8286(7) .
W3 O11 1.738(11) .
W3 O8 1.849(9) .
W3 O3 1.884(10) .
W3 O12 1.920(10) .
W3 O13 1.966(10) .
W3 O6 2.350(10) .
W3 K1 3.7167(7) .
W3 K4 3.934(5) .
W3 K4 4.065(4) 2_657
W4 O14 1.706(12) .
W4 O15 1.730(11) .
W4 O10 1.936(10) .
W4 O17 1.978(11) .
W4 O16 2.135(10) .
W4 O18 2.303(9) .
W4 K6 3.771(6) 1_655
W4 K3 4.005(5) 1_655
W4 K1 4.0131(7) .
W5 O19 1.705(11) .
W5 O16 1.840(10) .
W5 O20 1.901(11) .
W5 O12 1.905(10) .
W5 O21 1.995(10) .
W5 O18 2.377(9) .
W5 K2 3.7770(7) .
W5 K1 3.8635(7) .
W6 O22 1.723(12) .
W6 O23 1.821(11) .
W6 O17 1.887(10) .
W6 O24 1.953(11) .
W6 O20 2.010(10) .
W6 O18 2.364(10) .
W6 K8 3.484(4) .
W6 K2 3.9478(7) .
W6 K3 3.969(5) 1_655
W7 O25 1.728(11) .
W7 O21 1.850(10) .
W7 O13 1.867(10) .
W7 O27 1.925(10) .
W7 O26 1.986(10) .
W7 O28 2.309(9) .
W7 K4 3.566(4) .
W7 K2 3.7339(7) .
W8 O29 1.727(11) .
W8 O24 1.889(11) .
W8 O26 1.897(10) .
W8 O30 1.925(11) .
W8 O31 1.925(11) .
W8 O28 2.384(9) .
W8 K8 3.815(4) .
W8 K2 3.8256(7) .
W9 O32 1.723(11) .
W9 O33 1.810(10) .
W9 O5 1.890(10) .
W9 O30 1.986(11) .
W9 O27 1.994(10) .
W9 O28 2.342(9) .
W9 K6 3.872(7) .
W9 K4 3.972(5) .
Ho1 O4 2.219(10) .
Ho1 O43 2.282(11) 2_656
Ho1 O44 2.328(12) 2_656
Ho1 O37 2.348(10) 2_656
Ho1 O36 2.365(11) .
Ho1 O37 2.407(10) .
Ho1 O33 2.412(10) .
Ho1 O34 2.453(11) .
Ho1 Ho2 3.6339(11) .
Ho1 Ho1 3.7044(14) 2_656
Ho1 Ho2 3.7984(10) 2_656
Ho2 O38 2.271(12) 2_656
Ho2 O31 2.303(11) .
Ho2 O34 2.333(11) .
Ho2 O43 2.345(11) .
Ho2 O40 2.349(12) .
Ho2 O37 2.464(10) 2_656
Ho2 O42 2.476(12) .
Ho2 O33 2.494(11) .
Ho2 K8 3.477(4) .
Ho2 Ho1 3.7984(10) 2_656
As1 O28 1.786(9) .
As1 O18 1.793(10) .
As1 O6 1.809(10) .
K1 O8 2.755(9) .
K1 O8 2.755(9) 2_757
K1 O10 2.869(10) .
K1 O10 2.869(10) 2_757
K1 O12 2.948(10) .
K1 O12 2.948(10) 2_757
K1 O16 2.980(11) .
K1 O16 2.980(11) 2_757
K1 W3 3.7167(7) 2_757
K1 W2 3.8286(7) 2_757
K2 O21 2.777(10) 2_767
K2 O21 2.777(10) .
K2 O26 2.862(10) .
K2 O26 2.862(10) 2_767
K2 O20 2.869(10) 2_767
K2 O20 2.869(10) .
K2 O24 2.949(11) 2_767
K2 O24 2.949(11) .
K2 W7 3.7339(7) 2_767
K2 W5 3.7770(7) 2_767
K3 O39 2.789(14) 2_656
K3 O23 2.790(12) 1_455
K3 O3W 2.811(17) .
K3 O15 2.849(13) 1_455
K3 O11W 2.94(4) .
K3 O35 2.962(15) 1_455
K3 O32 3.014(12) .
K3 K8 3.361(6) 1_455
K3 O17 3.405(11) 1_455
K3 K6 3.955(9) .
K3 W6 3.969(5) 1_455
K3 W4 4.005(5) 1_455
K4 O11 2.648(12) 2_657
K4 O14 2.679(13) 1_455
K4 O13 2.774(11) .
K4 O27 2.817(11) .
K4 O6W 2.918(18) 2_667
K4 O4W 2.998(18) .
K4 O3 3.124(11) .
K4 O5 3.151(11) .
K4 W3 4.065(4) 2_657
K5 O1W 2.692(14) .
K5 O25 2.712(12) 2_667
K5 O14W 2.79(4) .
K5 O22 2.824(13) 1_455
K5 O5W 2.87(2) 2_667
K5 O5W 2.957(19) .
K5 O8W 3.21(3) .
K5 O1W 3.269(15) 2_667
K5 O4W 3.40(2) 2_667
K5 K5 3.642(12) 2_667
K5 K7 3.877(9) .
K5 K4 4.714(8) 2_667
K6 O45 2.813(14) 2_656
K6 O7W 2.83(3) .
K6 O14 2.864(13) 1_455
K6 O44 2.943(13) 2_656
K6 O1 3.014(13) .
K6 O32 3.066(13) .
K6 O5 3.107(12) .
K6 O13W 3.14(4) .
K6 C8 3.178(17) 2_656
K6 O3W 3.184(17) .
K6 O15 3.189(13) 1_455
K6 W4 3.771(6) 1_455
K7 O12W 2.74(3) .
K7 O19 2.820(12) 2_767
K7 O7 2.851(13) 1_565
K7 O8W 2.87(3) .
K7 O29 2.913(13) .
K7 O1W 3.004(14) .
K7 O4W 3.012(18) 2_667
K7 O14W 3.20(4) .
K8 O42 1.799(11) .
K8 O23 1.890(11) .
K8 O9W 2.16(3) 1_655
K8 O31 2.258(12) .
K8 O35 2.679(14) .
K8 C6 3.024(16) .
K8 O11W 3.13(4) 1_655
K8 C1 3.350(18) .
K8 K3 3.361(6) 1_655
K8 O34 3.417(12) .
O7 K7 2.851(13) 1_545
O11 K4 2.648(12) 2_657
O14 K4 2.679(13) 1_655
O14 K6 2.864(13) 1_655
O15 K3 2.849(13) 1_655
O15 K6 3.189(13) 1_655
O17 K3 3.405(11) 1_655
O19 K7 2.820(12) 2_767
O22 K5 2.824(12) 1_655
O23 K3 2.790(12) 1_655
O25 K5 2.712(12) 2_667
O34 C1 1.296(19) .
O35 C1 1.24(2) .
O35 K3 2.962(15) 1_655
O36 C2 1.452(18) .
O37 C3 1.423(18) .
O37 Ho1 2.348(9) 2_656
O37 Ho2 2.464(10) 2_656
O38 C4 1.27(2) .
O38 Ho2 2.271(12) 2_656
O39 C4 1.24(2) .
O39 K3 2.789(13) 2_656
O40 C5 1.24(2) .
O41 C5 1.25(2) .
O42 C6 1.398(18) .
O43 C7 1.38(2) .
O43 Ho1 2.282(11) 2_656
O44 C8 1.30(2) .
O44 Ho1 2.328(12) 2_656
O44 K6 2.943(13) 2_656
O45 C8 1.21(2) .
O45 K6 2.813(14) 2_656
C1 C2 1.47(2) .
C2 C3 1.55(2) .
C2 H2 0.9800 .
C3 C4 1.56(2) .
C3 H3 0.9800 .
C5 C6 1.56(2) .
C6 C7 1.54(2) .
C6 H6 0.9800 .
C7 C8 1.52(2) .
C7 H7 0.9800 .
C8 K6 3.178(17) 2_656
O1W K5 3.269(15) 2_667
O4W K7 3.012(18) 2_667
O4W K5 3.402(19) 2_667
O5W K5 2.87(2) 2_667
O6W K4 2.918(18) 2_667
O9W K8 2.16(3) 1_455
O11W K8 3.13(4) 1_455
